data_1521410
loop_
_publ_author_name
'Kirschhock, C.E.A.'
'Hunger, B.'
'Martens, J.'
'Jacobs, P.A.'

_publ_section_title
;
 Localisation of residual water in alkali-metal cation-exchanged X and Y
 type zeolites
;
_journal_name_full 'J. Phys. Chem. B'
_journal_page_first 439
_journal_page_last 448
_journal_volume 104
_journal_year 2000
_chemical_formula_sum 'Al88 Cs27.49 H37.44 Na60.88 O402.72 Si104'
_chemical_name_systematic 'Cs27.49 Na60.88 (Al88 Si104 O384) (H2 O)18.72'
_space_group_IT_number 203
_symmetry_space_group_name_Hall '-F 2uv 2vw 3'
_symmetry_space_group_name_H-M 'F d -3 :2'
_cell_angle_alpha 90
_cell_angle_beta 90
_cell_angle_gamma 90
_cell_formula_units_Z 1
_cell_length_a 25.073
_cell_length_b 25.073
_cell_length_c 25.073
_cell_volume 15762.275
_citation_journal_id_ASTM JPCBFK
_cod_data_source_file Kirschhock_JPCBFK_2000_1611.cif
_cod_data_source_block H37.44Al88Cs27.49Na60.88O402.72Si104
_cod_original_cell_volume 15762.28
_cod_original_formula_sum 'H37.44 Al88 Cs27.49 Na60.88 O402.72 Si104'
_cod_database_code 1521410

loop_
_symmetry_equiv_pos_as_xyz
x,y,z
-x+1/4,-y+1/4,z
x,-y+1/4,-z+1/4
-x+1/4,y,-z+1/4
z,x,y
-z+1/4,-x+1/4,y
z,-x+1/4,-y+1/4
-z+1/4,x,-y+1/4
y,z,x
y,-z+1/4,-x+1/4
-y+1/4,z,-x+1/4
-y+1/4,-z+1/4,x
-x,-y,-z
x-1/4,y-1/4,-z
-x,y-1/4,z-1/4
x-1/4,-y,z-1/4
-z,-x,-y
z-1/4,x-1/4,-y
-z,x-1/4,y-1/4
z-1/4,-x,y-1/4
-y,-z,-x
-y,z-1/4,x-1/4
y-1/4,-z,x-1/4
y-1/4,z-1/4,-x
x,y+1/2,z+1/2
-x+1/4,-y+3/4,z+1/2
x,-y+3/4,-z+3/4
-x+1/4,y+1/2,-z+3/4
z,x+1/2,y+1/2
-z+1/4,-x+3/4,y+1/2
z,-x+3/4,-y+3/4
-z+1/4,x+1/2,-y+3/4
y,z+1/2,x+1/2
y,-z+3/4,-x+3/4
-y+1/4,z+1/2,-x+3/4
-y+1/4,-z+3/4,x+1/2
-x,-y+1/2,-z+1/2
x-1/4,y+1/4,-z+1/2
-x,y+1/4,z+1/4
x-1/4,-y+1/2,z+1/4
-z,-x+1/2,-y+1/2
z-1/4,x+1/4,-y+1/2
-z,x+1/4,y+1/4
z-1/4,-x+1/2,y+1/4
-y,-z+1/2,-x+1/2
-y,z+1/4,x+1/4
y-1/4,-z+1/2,x+1/4
y-1/4,z+1/4,-x+1/2
x+1/2,y,z+1/2
-x+3/4,-y+1/4,z+1/2
x+1/2,-y+1/4,-z+3/4
-x+3/4,y,-z+3/4
z+1/2,x,y+1/2
-z+3/4,-x+1/4,y+1/2
z+1/2,-x+1/4,-y+3/4
-z+3/4,x,-y+3/4
y+1/2,z,x+1/2
y+1/2,-z+1/4,-x+3/4
-y+3/4,z,-x+3/4
-y+3/4,-z+1/4,x+1/2
-x+1/2,-y,-z+1/2
x+1/4,y-1/4,-z+1/2
-x+1/2,y-1/4,z+1/4
x+1/4,-y,z+1/4
-z+1/2,-x,-y+1/2
z+1/4,x-1/4,-y+1/2
-z+1/2,x-1/4,y+1/4
z+1/4,-x,y+1/4
-y+1/2,-z,-x+1/2
-y+1/2,z-1/4,x+1/4
y+1/4,-z,x+1/4
y+1/4,z-1/4,-x+1/2
x+1/2,y+1/2,z
-x+3/4,-y+3/4,z
x+1/2,-y+3/4,-z+1/4
-x+3/4,y+1/2,-z+1/4
z+1/2,x+1/2,y
-z+3/4,-x+3/4,y
z+1/2,-x+3/4,-y+1/4
-z+3/4,x+1/2,-y+1/4
y+1/2,z+1/2,x
y+1/2,-z+3/4,-x+1/4
-y+3/4,z+1/2,-x+1/4
-y+3/4,-z+3/4,x
-x+1/2,-y+1/2,-z
x+1/4,y+1/4,-z
-x+1/2,y+1/4,z-1/4
x+1/4,-y+1/2,z-1/4
-z+1/2,-x+1/2,-y
z+1/4,x+1/4,-y
-z+1/2,x+1/4,y-1/4
z+1/4,-x+1/2,y-1/4
-y+1/2,-z+1/2,-x
-y+1/2,z+1/4,x-1/4
y+1/4,-z+1/2,x-1/4
y+1/4,z+1/4,-x

loop_
_atom_site_label
_atom_site_type_symbol
_atom_site_fract_x
_atom_site_fract_y
_atom_site_fract_z
_atom_site_occupancy
_atom_site_U_iso_or_equiv
O2 O-2 0.1701 0.1715 -0.0323 1 0.0
Na2 Na+1 0.1859 0.1859 0.1859 0.287 0.0
Si1 Si+4 -0.05649 0.12713 0.03687 1 0.0
O5 O-2 0.338 0.34 0.241 0.195 0.0
Na3 Na+1 0.2294 0.2294 0.2294 0.59 0.0
O4 O-2 0.1816 0.1779 0.3249 1 0.0
Cs2 Cs+1 0.375 0.375 0.1688 0.46 0.0
Cs1 Cs+1 0.0867 0.0867 0.0867 0.169 0.0
Na4 Na+1 0.267 0.267 0.267 0.208 0.0
O1 O-2 0.1057 0.8988 -0.0006 1 0.0
O3 O-2 -0.005 -0.0082 0.1446 1 0.0
Na5 Na+1 0.375 0.375 0.1474 0.335 0.0
Al1 Al+3 0.12575 -0.05136 0.03603 0.9167 0.0
Na1 Na+1 0 0 0 0.63 0.0
Si2 Si+4 0.12575 -0.05136 0.03603 0.0833 0.0
